data_7241339
loop_
_publ_author_name
'Loke, Shiva K.'
'Pagadala, Eswar'
'Devaraju, S.'
'Srinivasadesikan, V.'
'Kottalanka, Ravi K.'

_publ_section_title
;
 New zinc complexes derived from &#x201C;self-adaptable&#x201D; acyclic
 diiminodipyrromethanes as potent catalysts for the reduction of curing
 temperature of bisphenol-A/F benzoxazines
;
_journal_issue 60
_journal_name_full 'RSC Advances'
_journal_page_first 36275
_journal_page_last 36286
_journal_paper_doi 10.1039/D0RA07837A
_journal_volume 10
_journal_year 2020
_chemical_formula_moiety 'C56 H46 Cl2 N4 Zn, C7 H8'
_chemical_formula_sum 'C63 H54 Cl2 N4 Zn'
_chemical_formula_weight 1003.46
_chemical_name_systematic ZnCl2N4C63H54
_space_group_crystal_system triclinic
_space_group_IT_number 2
_space_group_name_Hall '-P 1'
_space_group_name_H-M_alt 'P -1'
_symmetry_Int_Tables_number 2
_atom_sites_solution_primary iterative
_audit_creation_date 2019-03-12
_audit_creation_method
;
Olex2 1.2
(compiled 2018.05.29 svn.r3508 for OlexSys, GUI svn.r5506)
;
_audit_update_record
;
2019-03-12 deposited with the CCDC.	2020-09-22 downloaded from the CCDC.
;
_cell_angle_alpha 85.646(2)
_cell_angle_beta 89.156(2)
_cell_angle_gamma 73.944(3)
_cell_formula_units_Z 2
_cell_length_a 11.8769(3)
_cell_length_b 13.4192(4)
_cell_length_c 17.2498(4)
_cell_measurement_reflns_used 14885
_cell_measurement_temperature 298.15
_cell_measurement_theta_max 73.9700
_cell_measurement_theta_min 4.4050
_cell_volume 2634.32(13)
_computing_cell_refinement 'CrysAlisPro 1.171.38.46 (Rigaku OD, 2015)'
_computing_data_collection 'CrysAlisPro 1.171.38.46 (Rigaku OD, 2015)'
_computing_data_reduction 'CrysAlisPro 1.171.38.46 (Rigaku OD, 2015)'
_computing_molecular_graphics 'Olex2 (Dolomanov et al., 2009)'
_computing_publication_material 'Olex2 (Dolomanov et al., 2009)'
_computing_structure_refinement 'olex2.refine (Bourhis et al., 2015)'
_computing_structure_solution 'olex2.solve (Bourhis et al., 2015)'
_diffrn_ambient_temperature 298.15
_diffrn_detector 'CCD plate'
_diffrn_measured_fraction_theta_full 0.9941
_diffrn_measured_fraction_theta_max 0.9581
_diffrn_measurement_details
;
List of Runs (angles in degrees, time in seconds):

  # Type    Start    End  Width  t~exp~   \w     \q     \k     \f   Frames
#--------------------------------------------------------------------------
  1  \w    -10.00  17.00   0.50   10.00    --    0.00 -57.00  60.00   54
  2  \w    -32.00  16.00   0.50   10.00    --    0.00 -37.00 -30.00   96
  3  \w    -22.00  50.00   0.50   10.00    --    0.00  57.00-120.00  144
  4  \w    -88.00 -36.00   0.50   10.00    --    0.00 -37.00 -30.00  104
  5  \w    -72.00 -47.00   0.50   10.00    --    0.00 -57.00  60.00   50
  6  \w      0.00  26.00   0.50   10.00    --    0.00  37.00-180.00   52
  7  \w     16.00  84.00   0.50   10.00    --    0.00  37.00 -60.00  136
  8  \w     63.00  88.00   0.50   10.00    --    0.00  57.00-120.00   50
  9  \w     87.00 113.00   0.50   10.00    --   95.80 -82.00 -90.00   52
 10  \w      7.00 115.00   0.50   10.00    --   95.80 -30.00 -30.00  216
 11  \w     12.00  85.00   0.50   10.00    --   95.80 -15.00-150.00  146
 12  \w    141.00 184.00   0.50   10.00    --   95.80  61.00 -60.00   86
 13  \w     76.00 121.00   0.50   10.00    --   95.80  45.00   0.00   90
 14  \w     66.00 106.00   0.50   10.00    --   95.80 -82.00 150.00   80
 15  \w     68.00 176.00   0.50   10.00    --   95.80  15.00 120.00  216
 16  \w     17.00  44.00   0.50   10.00    --   95.80 -82.00 150.00   54
 17  \w      9.00 120.00   0.50   10.00    --   95.80 -61.00-150.00  222
 18  \w     18.00  91.00   0.50   10.00    --   95.80 -61.00 120.00  146
 19  \w     52.00 127.00   0.50   10.00    --   95.80 -82.00   0.00  150
 20  \w     85.00 124.00   0.50   10.00    --   95.80 -82.00  60.00   78
 21  \w     10.00 127.00   0.50   10.00    --   95.80 -82.00-150.00  234
 22  \w     20.00 119.00   0.50   10.00    --   95.80 -61.00   0.00  198
 23  \w     86.00 120.00   0.50   10.00    --   95.80  30.00   0.00   68
 24  \w    144.00 170.00   0.50   10.00    --   95.80  30.00   0.00   52
 25  \w     97.00 122.00   0.50   10.00    --   95.80 -15.00  30.00   50
;
_diffrn_measurement_device 'four-circle diffractometer'
_diffrn_measurement_device_type 'XtaLAB Pro: Kappa dual home'
_diffrn_measurement_method '\w scans'
_diffrn_orient_matrix_type 'CrysAlisPro convention (1999,Acta A55,543-557)'
_diffrn_orient_matrix_UB_11 -0.0362430000
_diffrn_orient_matrix_UB_12 0.0639232000
_diffrn_orient_matrix_UB_13 -0.0780977000
_diffrn_orient_matrix_UB_21 -0.1204773000
_diffrn_orient_matrix_UB_22 0.0529182000
_diffrn_orient_matrix_UB_23 0.0340534000
_diffrn_orient_matrix_UB_31 0.0488960000
_diffrn_orient_matrix_UB_32 0.0864009000
_diffrn_orient_matrix_UB_33 0.0276370000
_diffrn_radiation_monochromator graphite
_diffrn_radiation_probe x-ray
_diffrn_radiation_type 'Cu K\a'
_diffrn_radiation_wavelength 1.54184
_diffrn_reflns_av_R_equivalents 0.0283
_diffrn_reflns_av_unetI/netI 0.0308
_diffrn_reflns_limit_h_max 14
_diffrn_reflns_limit_h_min -11
_diffrn_reflns_limit_k_max 16
_diffrn_reflns_limit_k_min -13
_diffrn_reflns_limit_l_max 21
_diffrn_reflns_limit_l_min -20
_diffrn_reflns_number 26749
_diffrn_reflns_theta_full 74.4658
_diffrn_reflns_theta_max 74.47
_diffrn_reflns_theta_min 4.14
_diffrn_source 'fine-focus sealed X-ray tube'
_diffrn_source_type 'Enhance (Cu) X-ray Source'
_exptl_absorpt_coefficient_mu 1.911
_exptl_absorpt_correction_T_max 1.00000
_exptl_absorpt_correction_T_min 0.86938
_exptl_absorpt_correction_type multi-scan
_exptl_absorpt_process_details
;
CrysAlisPro 1.171.38.46 (Rigaku Oxford Diffraction, 2015)
Empirical absorption correction using spherical harmonics,
 implemented in SCALE3 ABSPACK scaling algorithm.
;
_exptl_crystal_colour 'clear whiteish colourless'
_exptl_crystal_colour_lustre clear
_exptl_crystal_colour_modifier whiteish
_exptl_crystal_colour_primary colourless
_exptl_crystal_density_diffrn 1.2650
_exptl_crystal_description block
_exptl_crystal_F_000 1048.8798
_exptl_crystal_size_max 0.19
_exptl_crystal_size_mid 0.16
_exptl_crystal_size_min 0.15
_refine_diff_density_max 1.2754
_refine_diff_density_min -0.8652
_refine_diff_density_rms 0.0870
_refine_ls_d_res_high 0.8001
_refine_ls_d_res_low 10.6897
_refine_ls_goodness_of_fit_ref 1.0445
_refine_ls_hydrogen_treatment mixed
_refine_ls_matrix_type full
_refine_ls_number_constraints 79
_refine_ls_number_parameters 679
_refine_ls_number_reflns 10280
_refine_ls_number_restraints 0
_refine_ls_restrained_S_all 1.0445
_refine_ls_R_factor_all 0.0642
_refine_ls_R_factor_gt 0.0576
_refine_ls_shift/su_max 0.0021
_refine_ls_shift/su_mean 0.0000
_refine_ls_structure_factor_coef Fsqd
_refine_ls_weighting_details 'w=1/[\s^2^(Fo^2^)+(0.0876P)^2^+3.0042P] where P=(Fo^2^+2Fc^2^)/3'
_refine_ls_weighting_scheme calc
_refine_ls_wR_factor_gt 0.1512
_refine_ls_wR_factor_ref 0.1560
_reflns_Friedel_coverage 0.0
_reflns_limit_h_max 14
_reflns_limit_h_min -14
_reflns_limit_k_max 16
_reflns_limit_k_min -16
_reflns_limit_l_max 21
_reflns_limit_l_min 0
_reflns_number_gt 8926
_reflns_number_total 10280
_reflns_threshold_expression I>=2u(I)
_cod_data_source_file d0ra07837a2.cif
_cod_data_source_block exp_356_a_2
_cod_database_code 7241339
_chemical_oxdiff_usercomment 'PALE YELLOW BLOCK'
_reflns_odcompleteness_completeness 99.41
_reflns_odcompleteness_iscentric 1
_reflns_odcompleteness_theta 66.97
_olex2_refinement_description
;
1. Fixed Uiso
 At 1.2 times of:
  All C(H) groups
 At 1.5 times of:
  All C(H,H,H) groups
2. Uiso/Uaniso restraints and constraints
Uanis(C3) = Uanis(C4)
3.a Aromatic/amide H refined with riding coordinates:
 C8(H8ba), C59(H59), C11(H2aa), C54(H48), C41(H41), C23(H31), C22(H32),
 C16(H2ba), C53(H47), C40(H40), C30(H24), C56(H50), C29(H23), C35(H35),
 C24(H30), C17(H0ba), C20(H7aa), C26(H28), C34(H34), C19(H8aa), C25(H29),
 C18(H9aa), C52(H46), C28(H22), C44(H44), C62(H62), C13(H4aa), C32(H26),
 C31(H25), C63(H63), C55(H49), C60(H60), C4(H4ba), C43(H43), C61(H61)
3.b Idealised Me refined as rotating group:
 C57(H57a,H57b,H57c), C1(H0aa,H0ab,H0ac)
;
_olex2_submission_special_instructions 'No special instructions were received'
_oxdiff_exptl_absorpt_empirical_details
;
Empirical correction (ABSPACK) includes:
- Absorption correction using spherical harmonics
- Frame scaling
- Detector area scaling
;
_oxdiff_exptl_absorpt_empirical_full_max 2.791
_oxdiff_exptl_absorpt_empirical_full_min 0.661

loop_
_space_group_symop_id
_space_group_symop_operation_xyz
1 x,y,z
2 -x,-y,-z

loop_
_atom_site_label
_atom_site_type_symbol
_atom_site_fract_x
_atom_site_fract_y
_atom_site_fract_z
_atom_site_U_iso_or_equiv
_atom_site_adp_type
_atom_site_occupancy
_atom_site_refinement_flags_posn
Zn1 Zn 0.45956(3) 0.76612(3) 0.73007(2) 0.02679(12) Uani 1.000000 .
Cl02 Cl 0.42201(6) 0.71416(5) 0.85292(4) 0.03032(15) Uani 1.000000 .
Cl3 Cl 0.61809(6) 0.66084(6) 0.67938(4) 0.03555(17) Uani 1.000000 .
N004 N 0.3560(2) 0.55710(17) 0.72212(13) 0.0259(5) Uani 1.000000 .
C3aa C 0.5558(2) 0.95131(19) 0.74887(15) 0.0250(5) Uani 1.000000 .
N5 N 0.4654(2) 0.91241(18) 0.72519(13) 0.0283(5) Uani 1.000000 .
C52 C 0.4293(3) 0.4418(2) 0.87581(16) 0.0279(5) Uani 1.000000 .
C5aa C 0.7560(2) 0.7748(2) 0.90255(15) 0.0243(5) Uani 1.000000 .
C8ba C 0.3135(4) 1.0402(3) 0.5096(2) 0.0483(8) Uani 1.000000 .
H8ba H 0.3751(4) 0.9797(3) 0.5099(2) 0.0580(10) Uiso 1.000000 R
C1ba C 0.2756(3) 0.9841(2) 0.64797(17) 0.0339(6) Uani 1.000000 .
N6 N 0.3181(2) 0.78780(17) 0.66469(13) 0.0280(5) Uani 1.000000 .
C59 C 0.8672(3) 0.2174(3) 0.7506(2) 0.0485(8) Uani 1.000000 .
H59 H 0.8717(3) 0.2798(3) 0.7686(2) 0.0582(10) Uiso 1.000000 R
C2aa C 0.5405(3) 1.0523(2) 0.71183(17) 0.0305(6) Uani 1.000000 .
H2aa H 0.5885(3) 1.0956(2) 0.71745(17) 0.0365(7) Uiso 1.000000 R
N14 N 0.6593(2) 0.81448(17) 0.84417(13) 0.0246(4) Uani 1.000000 .
C9ba C 0.3970(3) 0.9869(2) 0.67652(17) 0.0311(6) Uani 1.000000 .
C48 C 0.5134(3) 0.3317(2) 0.51406(16) 0.0352(6) Uani 1.000000 .
H48 H 0.5441(3) 0.3085(2) 0.46667(16) 0.0423(8) Uiso 1.000000 R
C3ba C 0.2456(3) 1.0605(2) 0.57500(18) 0.0371(5) Uani 1.000000 .
C38 C 0.3736(2) 0.44243(19) 0.73470(15) 0.0253(5) Uani 1.000000 .
C45 C 0.4230(2) 0.3975(2) 0.65780(15) 0.0261(5) Uani 1.000000 .
C1aa C 0.4425(3) 1.0740(2) 0.66653(17) 0.0324(6) Uani 1.000000 .
C0aa C 0.1892(3) 1.0166(3) 0.71597(19) 0.0421(7) Uani 1.000000 .
C41 C 0.0558(3) 0.4726(3) 0.80167(18) 0.0369(7) Uani 1.000000 .
H41 H -0.0117(3) 0.5255(3) 0.81002(18) 0.0442(8) Uiso 1.000000 R
C54 C 0.5842(3) 0.3051(2) 0.93837(17) 0.0325(6) Uani 1.000000 .
C31 C 0.7475(3) 0.4930(2) 0.89122(17) 0.0317(6) Uani 1.000000 .
H31 H 0.7220(3) 0.4536(2) 0.85680(17) 0.0380(7) Uiso 1.000000 R
C58 C 0.9031(3) 0.1272(2) 0.79870(18) 0.0357(6) Uani 1.000000 .
C42 C 0.0571(3) 0.3704(3) 0.81796(18) 0.0387(7) Uani 1.000000 .
C32 C 0.7318(2) 0.5983(2) 0.87293(16) 0.0284(5) Uani 1.000000 .
H32 H 0.6981(2) 0.6286(2) 0.82547(16) 0.0341(7) Uiso 1.000000 R
C56 C 0.5513(3) 0.3103(2) 0.80020(16) 0.0301(6) Uani 1.000000 .
C2ba C 0.9690(2) 0.7766(2) 0.91177(17) 0.0302(6) Uani 1.000000 .
H2ba H 0.9594(2) 0.7788(2) 0.96528(17) 0.0363(7) Uiso 1.000000 R
C55 C 0.6139(3) 0.2633(2) 0.86731(17) 0.0334(6) Uani 1.000000 .
C47 C 0.4096(3) 0.3148(2) 0.54026(16) 0.0338(6) Uani 1.000000 .
H47 H 0.3693(3) 0.2816(2) 0.50978(16) 0.0406(7) Uiso 1.000000 R
C6aa C 0.8743(2) 0.7760(2) 0.86516(15) 0.0258(5) Uani 1.000000 .
C40 C 0.1560(3) 0.4967(2) 0.77264(17) 0.0321(6) Uani 1.000000 .
H40 H 0.1547(3) 0.5660(2) 0.76189(17) 0.0385(7) Uiso 1.000000 R
C24 C 0.6363(3) 0.9867(2) 1.08315(17) 0.0353(6) Uani 1.000000 .
H24 H 0.6090(3) 1.0327(2) 1.12136(17) 0.0423(8) Uiso 1.000000 R
C36 C 0.2711(2) 0.7138(2) 0.63564(15) 0.0244(5) Uani 1.000000 .
C50 C 0.5267(3) 0.4173(2) 0.62952(16) 0.0311(6) Uani 1.000000 .
H50 H 0.5654(3) 0.4534(2) 0.65855(16) 0.0373(7) Uiso 1.000000 R
C23 C 0.7140(3) 1.0065(2) 1.02783(18) 0.0354(6) Uani 1.000000 .
H23 H 0.7385(3) 1.0666(2) 1.02832(18) 0.0425(8) Uiso 1.000000 R
C35 C 0.1873(2) 0.7627(2) 0.57727(16) 0.0292(6) Uani 1.000000 .
H35 H 0.1437(2) 0.7306(2) 0.54838(16) 0.0351(7) Uiso 1.000000 R
C30 C 0.8009(3) 0.4464(2) 0.96036(17) 0.0330(6) Uani 1.000000 .
H30 H 0.8115(3) 0.3757(2) 0.97258(17) 0.0396(7) Uiso 1.000000 R
C27 C 0.7658(2) 0.6594(2) 0.92471(15) 0.0253(5) Uani 1.000000 .
C0ba C 1.0773(2) 0.7738(2) 0.87936(18) 0.0326(6) Uani 1.000000 .
H0ba H 1.1398(2) 0.7743(2) 0.91108(18) 0.0391(7) Uiso 1.000000 R
C7aa C 0.8920(3) 0.7679(2) 0.78557(16) 0.0294(6) Uani 1.000000 .
H7aa H 0.8310(3) 0.7638(2) 0.75387(16) 0.0352(7) Uiso 1.000000 R
C28 C 0.8206(2) 0.6114(2) 0.99427(16) 0.0296(6) Uani 1.000000 .
H28 H 0.8452(2) 0.6506(2) 1.02923(16) 0.0355(7) Uiso 1.000000 R
C34 C 0.1825(3) 0.8659(2) 0.57139(16) 0.0303(6) Uani 1.000000 .
H34 H 0.1348(3) 0.9175(2) 0.53803(16) 0.0364(7) Uiso 1.000000 R
C39 C 0.2576(2) 0.4193(2) 0.75948(15) 0.0261(5) Uani 1.000000 .
C8aa C 1.0006(3) 0.7659(2) 0.75340(18) 0.0349(6) Uani 1.000000 .
H8aa H 1.0116(3) 0.7615(2) 0.70013(18) 0.0419(8) Uiso 1.000000 R
C29 C 0.8385(3) 0.5054(2) 1.01146(17) 0.0331(6) Uani 1.000000 .
H29 H 0.8761(3) 0.4739(2) 1.05755(17) 0.0397(7) Uiso 1.000000 R
C9aa C 1.0923(3) 0.7703(2) 0.80016(18) 0.0346(6) Uani 1.000000 .
H9aa H 1.1641(3) 0.7709(2) 0.77819(18) 0.0416(8) Uiso 1.000000 R
C46 C 0.3644(3) 0.3471(2) 0.61198(15) 0.0291(6) Uani 1.000000 .
H46 H 0.2946(3) 0.3348(2) 0.62926(15) 0.0349(7) Uiso 1.000000 R
C22 C 0.7559(3) 0.9370(2) 0.97139(16) 0.0315(6) Uani 1.000000 .
H22 H 0.8074(3) 0.9516(2) 0.93395(16) 0.0378(7) Uiso 1.000000 R
C44 C 0.2575(3) 0.3157(2) 0.77663(16) 0.0308(6) Uani 1.000000 .
H44 H 0.3250(3) 0.2625(2) 0.76873(16) 0.0369(7) Uiso 1.000000 R
C62 C 0.8542(3) 0.0355(3) 0.6954(2) 0.0474(8) Uani 1.000000 .
H62 H 0.8507(3) -0.0269(3) 0.6768(2) 0.0569(10) Uiso 1.000000 R
C4aa C 0.6430(2) 0.9035(2) 0.80197(15) 0.0257(5) Uani 1.000000 .
H4aa H 0.6985(2) 0.9392(2) 0.80911(15) 0.0309(6) Uiso 1.000000 R
C7ba C 0.2920(4) 1.1075(3) 0.4436(2) 0.0548(10) Uani 1.000000 .
C37 C 0.2949(2) 0.6100(2) 0.66180(16) 0.0270(5) Uani 1.000000 .
C6ba C 0.1976(4) 1.1969(3) 0.4433(2) 0.0530(10) Uani 1.000000 .
C57 C 0.9493(3) 0.1267(3) 0.8798(2) 0.0481(8) Uani 1.000000 .
H57a H 1.0329(4) 0.114(2) 0.8783(3) 0.0721(12) Uiso 1.000000 GR
H57b H 0.9147(18) 0.1929(8) 0.9001(6) 0.0721(12) Uiso 1.000000 GR
H57c H 0.930(2) 0.0730(14) 0.9126(4) 0.0721(12) Uiso 1.000000 GR
C26 C 0.6421(3) 0.8277(2) 1.02552(16) 0.0318(6) Uani 1.000000 .
H26 H 0.6173(3) 0.7678(2) 1.02520(16) 0.0382(7) Uiso 1.000000 R
C51 C 0.4577(2) 0.3994(2) 0.80394(15) 0.0259(5) Uani 1.000000 .
C21 C 0.7219(2) 0.8459(2) 0.97008(15) 0.0247(5) Uani 1.000000 .
C25 C 0.5993(3) 0.8977(2) 1.08118(17) 0.0364(7) Uani 1.000000 .
H25 H 0.5453(3) 0.8848(2) 1.11744(17) 0.0437(8) Uiso 1.000000 R
C33 C 0.2642(3) 0.8790(2) 0.62577(16) 0.0312(6) Uani 1.000000 .
C63 C 0.8958(3) 0.0360(3) 0.76946(19) 0.0405(7) Uani 1.000000 .
H63 H 0.9195(3) -0.0261(3) 0.80035(19) 0.0486(8) Uiso 1.000000 R
C49 C 0.5717(3) 0.3834(2) 0.55883(16) 0.0335(6) Uani 1.000000 .
H49 H 0.6416(3) 0.3953(2) 0.54120(16) 0.0402(7) Uiso 1.000000 R
C53 C 0.4922(3) 0.3953(2) 0.94198(16) 0.0304(6) Uani 1.000000 .
C5ba C 0.1282(4) 1.2191(3) 0.5057(2) 0.0514(10) Uani 1.000000 .
C60 C 0.8251(3) 0.2174(3) 0.6764(2) 0.0540(9) Uani 1.000000 .
H60 H 0.8016(3) 0.2791(3) 0.6450(2) 0.0648(11) Uiso 1.000000 R
C4ba C 0.1509(3) 1.1507(2) 0.57373(19) 0.0371(5) Uani 1.000000 .
H4ba H 0.1036(3) 1.1653(2) 0.61719(19) 0.0445(6) Uiso 1.000000 R
C43 C 0.1578(3) 0.2917(2) 0.80529(18) 0.0367(7) Uani 1.000000 .
H43 H 0.1584(3) 0.2226(2) 0.81606(18) 0.0440(8) Uiso 1.000000 R
C61 C 0.8179(3) 0.1259(3) 0.6492(2) 0.0496(9) Uani 1.000000 .
H61 H 0.7885(3) 0.1254(3) 0.5996(2) 0.0596(10) Uiso 1.000000 R
H55 H 0.684(3) 0.196(3) 0.8677(19) 0.035(9) Uiso 1.000000 .
H1aa H 0.408(3) 1.129(3) 0.6375(19) 0.029(8) Uiso 1.000000 .
H54 H 0.629(3) 0.271(3) 0.983(2) 0.035(8) Uiso 1.000000 .
H52 H 0.362(3) 0.501(2) 0.8802(17) 0.021(7) Uiso 1.000000 .
H56 H 0.571(3) 0.278(3) 0.750(2) 0.035(8) Uiso 1.000000 .
H6ba H 0.187(3) 1.247(3) 0.394(2) 0.057(11) Uiso 1.000000 .
H7ba H 0.356(4) 1.085(3) 0.393(3) 0.063(12) Uiso 1.000000 .
H53 H 0.471(3) 0.420(3) 0.990(2) 0.042(9) Uiso 1.000000 .
H5ba H 0.066(3) 1.270(3) 0.519(2) 0.041(10) Uiso 1.000000 .
H37 H 0.258(3) 0.569(3) 0.6296(19) 0.034(8) Uiso 1.000000 .
H42 H -0.008(3) 0.355(3) 0.841(2) 0.044(10) Uiso 1.000000 .
H004 H 0.388(3) 0.583(3) 0.7544(19) 0.029(8) Uiso 1.000000 .
H14 H 0.608(4) 0.791(3) 0.848(2) 0.049(12) Uiso 1.000000 .
H0aa H 0.2129(13) 0.9674(11) 0.7601(5) 0.0631(11) Uiso 1.000000 GR
H0ab H 0.1897(17) 1.0845(9) 0.7297(10) 0.0631(11) Uiso 1.000000 GR
H0ac H 0.1116(5) 1.0181(19) 0.7001(5) 0.0631(11) Uiso 1.000000 GR

loop_
_atom_site_aniso_label
_atom_site_aniso_U_11
_atom_site_aniso_U_22
_atom_site_aniso_U_33
_atom_site_aniso_U_12
_atom_site_aniso_U_13
_atom_site_aniso_U_23
Zn1 0.0339(2) 0.02257(19) 0.02745(19) -0.01416(15) -0.00306(14) 0.00037(13)
Cl02 0.0361(3) 0.0316(3) 0.0268(3) -0.0159(3) 0.0006(2) 0.0000(2)
Cl3 0.0396(4) 0.0390(4) 0.0297(3) -0.0125(3) 0.0011(3) -0.0071(3)
N004 0.0344(12) 0.0215(11) 0.0254(11) -0.0132(9) -0.0005(9) -0.0025(9)
C3aa 0.0311(13) 0.0213(12) 0.0254(12) -0.0116(10) 0.0040(10) -0.0046(10)
N5 0.0331(12) 0.0266(11) 0.0284(11) -0.0133(9) -0.0026(9) -0.0027(9)
C52 0.0351(14) 0.0252(13) 0.0268(13) -0.0137(11) 0.0041(11) -0.0038(10)
C5aa 0.0257(12) 0.0260(12) 0.0238(12) -0.0108(10) 0.0021(10) -0.0040(10)
C8ba 0.069(2) 0.0433(18) 0.0373(17) -0.0234(17) 0.0053(16) -0.0040(14)
C1ba 0.0376(15) 0.0322(15) 0.0339(14) -0.0125(12) 0.0066(12) -0.0055(12)
N6 0.0352(12) 0.0237(11) 0.0281(11) -0.0137(9) -0.0006(9) -0.0009(9)
C59 0.053(2) 0.0359(17) 0.059(2) -0.0168(15) -0.0057(17) -0.0008(15)
C2aa 0.0362(15) 0.0220(12) 0.0374(14) -0.0147(11) 0.0051(12) -0.0044(11)
N14 0.0263(11) 0.0243(11) 0.0258(11) -0.0110(9) 0.0021(9) -0.0038(8)
C9ba 0.0380(15) 0.0228(12) 0.0351(14) -0.0132(11) -0.0042(12) 0.0007(11)
C48 0.0443(17) 0.0415(16) 0.0222(12) -0.0152(13) 0.0060(12) -0.0049(11)
C3ba 0.0404(12) 0.0343(11) 0.0400(11) -0.0167(9) -0.0045(9) 0.0008(9)
C38 0.0339(14) 0.0199(12) 0.0253(12) -0.0124(10) 0.0031(10) -0.0029(9)
C45 0.0330(14) 0.0230(12) 0.0239(12) -0.0105(11) 0.0026(10) -0.0014(10)
C1aa 0.0403(16) 0.0224(13) 0.0344(14) -0.0091(12) -0.0037(12) 0.0009(11)
C0aa 0.0450(18) 0.0406(17) 0.0428(17) -0.0138(14) 0.0104(14) -0.0104(14)
C41 0.0324(15) 0.0430(17) 0.0363(15) -0.0116(13) 0.0046(12) -0.0067(13)
C54 0.0400(16) 0.0325(14) 0.0282(13) -0.0173(12) 0.0001(12) 0.0040(11)
C31 0.0344(15) 0.0284(14) 0.0352(14) -0.0130(11) 0.0059(12) -0.0059(11)
C58 0.0306(14) 0.0384(16) 0.0409(16) -0.0146(12) 0.0041(12) -0.0025(13)
C42 0.0388(16) 0.0462(18) 0.0381(16) -0.0225(14) 0.0112(13) -0.0085(13)
C32 0.0312(14) 0.0269(13) 0.0290(13) -0.0107(11) 0.0031(11) -0.0030(10)
C56 0.0380(15) 0.0271(13) 0.0267(13) -0.0114(11) 0.0041(11) -0.0045(11)
C2ba 0.0289(14) 0.0328(14) 0.0311(14) -0.0121(11) 0.0036(11) -0.0029(11)
C55 0.0374(15) 0.0306(14) 0.0326(14) -0.0107(12) 0.0024(12) 0.0005(11)
C47 0.0450(17) 0.0386(15) 0.0243(13) -0.0208(13) 0.0030(12) -0.0084(11)
C6aa 0.0274(13) 0.0222(12) 0.0294(13) -0.0096(10) 0.0045(10) -0.0027(10)
C40 0.0365(15) 0.0285(14) 0.0340(14) -0.0129(12) 0.0046(12) -0.0050(11)
C24 0.0397(16) 0.0340(15) 0.0306(14) -0.0058(12) 0.0047(12) -0.0108(11)
C36 0.0263(12) 0.0266(13) 0.0241(12) -0.0133(10) 0.0030(10) -0.0046(10)
C50 0.0378(15) 0.0340(14) 0.0261(13) -0.0171(12) 0.0035(11) -0.0044(11)
C23 0.0406(16) 0.0315(14) 0.0388(15) -0.0153(13) 0.0062(13) -0.0125(12)
C35 0.0343(14) 0.0299(13) 0.0269(13) -0.0145(11) 0.0002(11) -0.0022(10)
C30 0.0374(15) 0.0229(13) 0.0387(15) -0.0087(11) 0.0073(12) -0.0015(11)
C27 0.0255(12) 0.0262(13) 0.0256(12) -0.0093(10) 0.0054(10) -0.0033(10)
C0ba 0.0272(14) 0.0306(14) 0.0419(16) -0.0116(11) 0.0020(12) -0.0018(12)
C7aa 0.0332(14) 0.0273(13) 0.0292(13) -0.0104(11) 0.0052(11) -0.0057(10)
C28 0.0312(14) 0.0299(14) 0.0287(13) -0.0096(11) 0.0031(11) -0.0052(11)
C34 0.0335(14) 0.0281(13) 0.0301(13) -0.0103(11) -0.0028(11) 0.0007(11)
C39 0.0320(14) 0.0271(13) 0.0227(12) -0.0137(11) 0.0042(10) -0.0046(10)
C8aa 0.0378(15) 0.0343(15) 0.0335(14) -0.0111(12) 0.0143(12) -0.0072(12)
C29 0.0346(15) 0.0323(14) 0.0318(14) -0.0095(12) 0.0031(11) 0.0031(11)
C9aa 0.0314(14) 0.0313(14) 0.0429(16) -0.0118(12) 0.0116(12) -0.0037(12)
C46 0.0365(15) 0.0287(13) 0.0255(13) -0.0147(11) 0.0020(11) -0.0022(10)
C22 0.0354(15) 0.0315(14) 0.0314(14) -0.0145(12) 0.0064(11) -0.0078(11)
C44 0.0395(15) 0.0248(13) 0.0318(14) -0.0147(12) 0.0082(12) -0.0054(11)
C62 0.054(2) 0.0487(19) 0.0447(18) -0.0210(16) 0.0055(15) -0.0110(15)
C4aa 0.0296(13) 0.0230(12) 0.0274(12) -0.0113(10) 0.0057(10) -0.0056(10)
C7ba 0.085(3) 0.048(2) 0.0410(18) -0.034(2) -0.0033(18) -0.0012(15)
C37 0.0300(13) 0.0273(13) 0.0275(12) -0.0133(11) 0.0033(10) -0.0052(10)
C6ba 0.079(3) 0.0449(19) 0.0445(19) -0.0338(19) -0.0212(19) 0.0058(15)
C57 0.054(2) 0.052(2) 0.0463(19) -0.0279(17) -0.0024(16) -0.0028(15)
C26 0.0348(15) 0.0288(14) 0.0330(14) -0.0107(12) 0.0065(12) -0.0038(11)
C51 0.0327(14) 0.0246(12) 0.0244(12) -0.0149(11) 0.0040(10) -0.0016(10)
C21 0.0274(13) 0.0243(12) 0.0243(12) -0.0102(10) 0.0021(10) -0.0026(10)
C25 0.0417(16) 0.0342(15) 0.0320(14) -0.0082(13) 0.0124(12) -0.0047(12)
C33 0.0385(15) 0.0255(13) 0.0319(14) -0.0132(12) -0.0049(12) 0.0015(11)
C63 0.0425(17) 0.0376(16) 0.0422(17) -0.0132(14) 0.0055(14) -0.0015(13)
C49 0.0359(15) 0.0397(15) 0.0285(13) -0.0169(13) 0.0068(11) -0.0017(11)
C53 0.0404(15) 0.0302(14) 0.0252(13) -0.0170(12) 0.0043(11) -0.0046(11)
C5ba 0.057(2) 0.0364(18) 0.066(2) -0.0244(17) -0.0283(19) 0.0161(17)
C60 0.055(2) 0.052(2) 0.054(2) -0.0162(17) -0.0077(17) 0.0134(17)
C4ba 0.0404(12) 0.0343(11) 0.0400(11) -0.0167(9) -0.0045(9) 0.0008(9)
C43 0.0476(17) 0.0312(14) 0.0380(15) -0.0218(13) 0.0094(13) -0.0049(12)
C61 0.0454(19) 0.071(2) 0.0378(17) -0.0259(18) -0.0006(14) 0.0016(16)

loop_
_atom_type_symbol
_atom_type_scat_dispersion_real
_atom_type_scat_dispersion_imag
_atom_type_scat_Cromer_Mann_a1
_atom_type_scat_Cromer_Mann_a2
_atom_type_scat_Cromer_Mann_a3
_atom_type_scat_Cromer_Mann_a4
_atom_type_scat_Cromer_Mann_b1
_atom_type_scat_Cromer_Mann_b2
_atom_type_scat_Cromer_Mann_b3
_atom_type_scat_Cromer_Mann_b4
_atom_type_scat_Cromer_Mann_c
_atom_type_scat_source
_atom_type_scat_dispersion_source
H 0.00000 0.00000 0.49300 0.32291 0.14019 0.04081 10.51090 26.12570 3.14236 57.79970 0.0030380000826 'International Tables Volume C Table 6.1.1.4 (pp. 500-502)' 'Henke, Gullikson and Davis, At. Data and Nucl. Data Tables, 1993, 54, 2'
C 0.01920 0.00962 2.31000 1.02000 1.58860 0.86500 20.84390 10.20750 0.56870 51.65120 0.215599998832 'International Tables Volume C Table 6.1.1.4 (pp. 500-502)' 'Henke, Gullikson and Davis, At. Data and Nucl. Data Tables, 1993, 54, 2'
Cl 0.36843 0.69943 11.46040 7.19640 6.25560 1.64550 0.01040 1.16620 18.51940 47.77840 -9.55739974976 'International Tables Volume C Table 6.1.1.4 (pp. 500-502)' 'Henke, Gullikson and Davis, At. Data and Nucl. Data Tables, 1993, 54, 2'
Zn -1.55628 0.70462 14.07430 7.03180 5.16520 2.41000 3.26550 0.23330 10.31630 58.70970 1.30410003662 'International Tables Volume C Table 6.1.1.4 (pp. 500-502)' 'Henke, Gullikson and Davis, At. Data and Nucl. Data Tables, 1993, 54, 2'
N 0.03256 0.01839 12.21260 3.13220 2.01250 1.16630 0.00570 9.89330 28.99750 0.58260 -11.5290002823 'International Tables Volume C Table 6.1.1.4 (pp. 500-502)' 'Henke, Gullikson and Davis, At. Data and Nucl. Data Tables, 1993, 54, 2'

loop_
_geom_angle_atom_site_label_1
_geom_angle_atom_site_label_2
_geom_angle_atom_site_label_3
_geom_angle
_geom_angle_site_symmetry_1
_geom_angle_site_symmetry_3
_geom_angle_publ_flag
Cl3 Zn1 Cl02 113.57(3) . . ?
N5 Zn1 Cl02 109.77(7) . . ?
N5 Zn1 Cl3 112.62(7) . . ?
N6 Zn1 Cl02 109.54(7) . . ?
N6 Zn1 Cl3 112.50(7) . . ?
N6 Zn1 N5 97.73(9) . . ?
C37 N004 C38 120.3(2) . . ?
H004 N004 C38 116(2) . . ?
H004 N004 C37 124(2) . . ?
C2aa C3aa N5 108.7(2) . . ?
C4aa C3aa N5 126.7(2) . . ?
C4aa C3aa C2aa 124.6(2) . . ?
C3aa N5 Zn1 128.40(18) . . ?
C9ba N5 Zn1 122.34(18) . . ?
C9ba N5 C3aa 106.5(2) . . ?
C53 C52 C51 120.5(3) . . ?
H52 C52 C51 120.0(17) . . ?
H52 C52 C53 119.3(17) . . ?
C6aa C5aa N14 110.1(2) . . ?
C27 C5aa N14 107.9(2) . . ?
C27 C5aa C6aa 105.3(2) . . ?
C21 C5aa N14 105.2(2) . . ?
C21 C5aa C6aa 113.7(2) . . ?
C21 C5aa C27 114.6(2) . . ?
C3ba C8ba H8ba 119.3(2) . . ?
C7ba C8ba H8ba 119.3(3) . . ?
C7ba C8ba C3ba 121.4(4) . . ?
C3ba C1ba C9ba 106.7(2) . . ?
C0aa C1ba C9ba 106.6(2) . . ?
C0aa C1ba C3ba 113.0(3) . . ?
C33 C1ba C9ba 116.8(2) . . ?
C33 C1ba C3ba 107.4(2) . . ?
C33 C1ba C0aa 106.5(2) . . ?
C36 N6 Zn1 128.78(18) . . ?
C33 N6 Zn1 123.64(19) . . ?
C33 N6 C36 106.1(2) . . ?
C58 C59 H59 119.1(2) . . ?
C60 C59 H59 119.1(2) . . ?
C60 C59 C58 121.8(3) . . ?
H2aa C2aa C3aa 126.36(16) . . ?
C1aa C2aa C3aa 107.3(2) . . ?
C1aa C2aa H2aa 126.36(17) . . ?
C4aa N14 C5aa 123.1(2) . . ?
H14 N14 C5aa 117(3) . . ?
H14 N14 C4aa 117(3) . . ?
C1ba C9ba N5 123.5(2) . . ?
C1aa C9ba N5 110.6(2) . . ?
C1aa C9ba C1ba 125.1(3) . . ?
C47 C48 H48 120.23(16) . . ?
C49 C48 H48 120.23(17) . . ?
C49 C48 C47 119.5(3) . . ?
C1ba C3ba C8ba 119.3(3) . . ?
C4ba C3ba C8ba 119.1(3) . . ?
C4ba C3ba C1ba 121.6(3) . . ?
C45 C38 N004 105.7(2) . . ?
C39 C38 N004 110.1(2) . . ?
C39 C38 C45 114.0(2) . . ?
C51 C38 N004 109.2(2) . . ?
C51 C38 C45 112.8(2) . . ?
C51 C38 C39 105.1(2) . . ?
C50 C45 C38 118.0(2) . . ?
C46 C45 C38 123.1(2) . . ?
C46 C45 C50 118.6(2) . . ?
C9ba C1aa C2aa 106.9(3) . . ?
H1aa C1aa C2aa 131(2) . . ?
H1aa C1aa C9ba 122(2) . . ?
H0aa C0aa C1ba 109.5 . . ?
H0ab C0aa C1ba 109.5 . . ?
H0ab C0aa H0aa 109.5 . . ?
H0ac C0aa C1ba 109.5 . . ?
H0ac C0aa H0aa 109.5 . . ?
H0ac C0aa H0ab 109.5 . . ?
C42 C41 H41 120.09(18) . . ?
C40 C41 H41 120.09(18) . . ?
C40 C41 C42 119.8(3) . . ?
C53 C54 C55 119.4(3) . . ?
H54 C54 C55 118(2) . . ?
H54 C54 C53 122(2) . . ?
C32 C31 H31 119.90(17) . . ?
C30 C31 H31 119.90(17) . . ?
C30 C31 C32 120.2(3) . . ?
C57 C58 C59 122.0(3) . . ?
C63 C58 C59 117.3(3) . . ?
C63 C58 C57 120.7(3) . . ?
C43 C42 C41 119.9(3) . . ?
H42 C42 C41 120(2) . . ?
H42 C42 C43 120(2) . . ?
H32 C32 C31 119.58(17) . . ?
C27 C32 C31 120.8(3) . . ?
C27 C32 H32 119.58(16) . . ?
C51 C56 C55 120.4(3) . . ?
H56 C56 C55 119.6(19) . . ?
H56 C56 C51 120.0(19) . . ?
C6aa C2ba H2ba 119.58(16) . . ?
C0ba C2ba H2ba 119.58(17) . . ?
C0ba C2ba C6aa 120.8(3) . . ?
C56 C55 C54 120.3(3) . . ?
H55 C55 C54 116.3(18) . . ?
H55 C55 C56 123.4(18) . . ?
H47 C47 C48 119.71(16) . . ?
C46 C47 C48 120.6(3) . . ?
C46 C47 H47 119.71(17) . . ?
C2ba C6aa C5aa 120.1(2) . . ?
C7aa C6aa C5aa 121.2(2) . . ?
C7aa C6aa C2ba 118.6(2) . . ?
H40 C40 C41 119.41(18) . . ?
C39 C40 C41 121.2(3) . . ?
C39 C40 H40 119.41(16) . . ?
C23 C24 H24 120.33(17) . . ?
C25 C24 H24 120.33(17) . . ?
C25 C24 C23 119.3(3) . . ?
C35 C36 N6 109.2(2) . . ?
C37 C36 N6 126.7(2) . . ?
C37 C36 C35 124.0(2) . . ?
H50 C50 C45 119.75(15) . . ?
C49 C50 C45 120.5(3) . . ?
C49 C50 H50 119.75(17) . . ?
H23 C23 C24 119.88(17) . . ?
C22 C23 C24 120.2(3) . . ?
C22 C23 H23 119.88(17) . . ?
H35 C35 C36 126.48(15) . . ?
C34 C35 C36 107.0(2) . . ?
C34 C35 H35 126.48(17) . . ?
H30 C30 C31 120.17(17) . . ?
C29 C30 C31 119.7(3) . . ?
C29 C30 H30 120.17(17) . . ?
C32 C27 C5aa 121.0(2) . . ?
C28 C27 C5aa 120.1(2) . . ?
C28 C27 C32 118.5(2) . . ?
H0ba C0ba C2ba 120.01(17) . . ?
C9aa C0ba C2ba 120.0(3) . . ?
C9aa C0ba H0ba 120.01(17) . . ?
H7aa C7aa C6aa 119.90(16) . . ?
C8aa C7aa C6aa 120.2(3) . . ?
C8aa C7aa H7aa 119.90(17) . . ?
H28 C28 C27 119.82(16) . . ?
C29 C28 C27 120.4(3) . . ?
C29 C28 H28 119.82(17) . . ?
H34 C34 C35 126.61(17) . . ?
C33 C34 C35 106.8(2) . . ?
C33 C34 H34 126.61(16) . . ?
C40 C39 C38 122.9(2) . . ?
C44 C39 C38 118.5(2) . . ?
C44 C39 C40 118.3(3) . . ?
H8aa C8aa C7aa 119.83(17) . . ?
C9aa C8aa C7aa 120.3(3) . . ?
C9aa C8aa H8aa 119.83(17) . . ?
C28 C29 C30 120.4(3) . . ?
H29 C29 C30 119.82(17) . . ?
H29 C29 C28 119.82(17) . . ?
C8aa C9aa C0ba 120.0(3) . . ?
H9aa C9aa C0ba 120.02(17) . . ?
H9aa C9aa C8aa 120.02(17) . . ?
C47 C46 C45 120.4(3) . . ?
H46 C46 C45 119.81(16) . . ?
H46 C46 C47 119.81(17) . . ?
H22 C22 C23 119.51(17) . . ?
C21 C22 C23 121.0(3) . . ?
C21 C22 H22 119.51(16) . . ?
H44 C44 C39 119.73(16) . . ?
C43 C44 C39 120.5(3) . . ?
C43 C44 H44 119.73(17) . . ?
C63 C62 H62 119.8(2) . . ?
C61 C62 H62 119.8(2) . . ?
C61 C62 C63 120.4(3) . . ?
N14 C4aa C3aa 129.4(3) . . ?
H4aa C4aa C3aa 115.32(15) . . ?
H4aa C4aa N14 115.32(16) . . ?
C6ba C7ba C8ba 118.7(4) . . ?
H7ba C7ba C8ba 116(2) . . ?
H7ba C7ba C6ba 125(2) . . ?
C36 C37 N004 131.3(3) . . ?
H37 C37 N004 114.7(19) . . ?
H37 C37 C36 114.0(19) . . ?
C5ba C6ba C7ba 121.7(3) . . ?
H6ba C6ba C7ba 116(2) . . ?
H6ba C6ba C5ba 122(2) . . ?
H57a C57 C58 109.5 . . ?
H57b C57 C58 109.5 . . ?
H57b C57 H57a 109.5 . . ?
H57c C57 C58 109.5 . . ?
H57c C57 H57a 109.5 . . ?
H57c C57 H57b 109.5 . . ?
C21 C26 H26 119.60(16) . . ?
C25 C26 H26 119.60(18) . . ?
C25 C26 C21 120.8(3) . . ?
C38 C51 C52 118.8(2) . . ?
C56 C51 C52 118.8(2) . . ?
C56 C51 C38 121.7(2) . . ?
C22 C21 C5aa 121.4(2) . . ?
C26 C21 C5aa 119.8(2) . . ?
C26 C21 C22 118.2(2) . . ?
C26 C25 C24 120.4(3) . . ?
H25 C25 C24 119.78(17) . . ?
H25 C25 C26 119.78(18) . . ?
N6 C33 C1ba 123.5(2) . . ?
C34 C33 C1ba 124.8(3) . . ?
C34 C33 N6 110.9(2) . . ?
C62 C63 C58 121.2(3) . . ?
H63 C63 C58 119.38(19) . . ?
H63 C63 C62 119.4(2) . . ?
C50 C49 C48 120.3(3) . . ?
H49 C49 C48 119.83(17) . . ?
H49 C49 C50 119.83(17) . . ?
C54 C53 C52 120.5(3) . . ?
H53 C53 C52 121(2) . . ?
H53 C53 C54 118(2) . . ?
C4ba C5ba C6ba 119.6(4) . . ?
H5ba C5ba C6ba 138(2) . . ?
H5ba C5ba C4ba 102(2) . . ?
H60 C60 C59 120.2(2) . . ?
C61 C60 C59 119.7(3) . . ?
C61 C60 H60 120.2(2) . . ?
C5ba C4ba C3ba 119.4(3) . . ?
H4ba C4ba C3ba 120.31(19) . . ?
H4ba C4ba C5ba 120.3(2) . . ?
C44 C43 C42 120.2(3) . . ?
H43 C43 C42 119.88(18) . . ?
H43 C43 C44 119.88(17) . . ?
C60 C61 C62 119.6(3) . . ?
H61 C61 C62 120.2(2) . . ?
H61 C61 C60 120.2(2) . . ?

loop_
_geom_bond_atom_site_label_1
_geom_bond_atom_site_label_2
_geom_bond_distance
_geom_bond_site_symmetry_2
_geom_bond_publ_flag
Zn1 Cl02 2.2573(7) . ?
Zn1 Cl3 2.2300(8) . ?
Zn1 N5 1.979(2) . ?
Zn1 N6 1.979(2) . ?
N004 C38 1.494(3) . ?
N004 C37 1.319(4) . ?
N004 H004 0.82(3) . ?
C3aa N5 1.395(3) . ?
C3aa C2aa 1.419(4) . ?
C3aa C4aa 1.377(4) . ?
N5 C9ba 1.345(4) . ?
C52 C51 1.401(4) . ?
C52 C53 1.382(4) . ?
C52 H52 0.97(3) . ?
C5aa N14 1.494(3) . ?
C5aa C6aa 1.541(4) . ?
C5aa C27 1.539(4) . ?
C5aa C21 1.540(3) . ?
C8ba H8ba 0.9300 . ?
C8ba C3ba 1.377(5) . ?
C8ba C7ba 1.378(5) . ?
C1ba C9ba 1.542(4) . ?
C1ba C3ba 1.542(4) . ?
C1ba C0aa 1.554(4) . ?
C1ba C33 1.530(4) . ?
N6 C36 1.392(3) . ?
N6 C33 1.346(3) . ?
C59 H59 0.9300 . ?
C59 C58 1.381(5) . ?
C59 C60 1.381(5) . ?
C2aa H2aa 0.9300 . ?
C2aa C1aa 1.362(4) . ?
N14 C4aa 1.319(3) . ?
N14 H14 0.76(4) . ?
C9ba C1aa 1.415(4) . ?
C48 H48 0.9300 . ?
C48 C47 1.377(4) . ?
C48 C49 1.386(4) . ?
C3ba C4ba 1.405(4) . ?
C38 C45 1.539(3) . ?
C38 C39 1.542(4) . ?
C38 C51 1.539(4) . ?
C45 C50 1.403(4) . ?
C45 C46 1.387(4) . ?
C1aa H1aa 0.87(3) . ?
C0aa H0aa 0.9600 . ?
C0aa H0ab 0.9600 . ?
C0aa H0ac 0.9600 . ?
C41 H41 0.9300 . ?
C41 C42 1.375(5) . ?
C41 C40 1.393(4) . ?
C54 C55 1.387(4) . ?
C54 C53 1.393(4) . ?
C54 H54 0.95(3) . ?
C31 H31 0.9300 . ?
C31 C32 1.386(4) . ?
C31 C30 1.380(4) . ?
C58 C57 1.509(5) . ?
C58 C63 1.383(4) . ?
C42 C43 1.386(5) . ?
C42 H42 0.94(4) . ?
C32 H32 0.9300 . ?
C32 C27 1.392(4) . ?
C56 C55 1.395(4) . ?
C56 C51 1.394(4) . ?
C56 H56 0.99(3) . ?
C2ba H2ba 0.9300 . ?
C2ba C6aa 1.394(4) . ?
C2ba C0ba 1.387(4) . ?
C55 H55 1.04(3) . ?
C47 H47 0.9300 . ?
C47 C46 1.393(4) . ?
C6aa C7aa 1.394(4) . ?
C40 H40 0.9300 . ?
C40 C39 1.386(4) . ?
C24 H24 0.9300 . ?
C24 C23 1.380(4) . ?
C24 C25 1.385(4) . ?
C36 C35 1.415(4) . ?
C36 C37 1.383(4) . ?
C50 H50 0.9300 . ?
C50 C49 1.382(4) . ?
C23 H23 0.9300 . ?
C23 C22 1.390(4) . ?
C35 H35 0.9300 . ?
C35 C34 1.366(4) . ?
C30 H30 0.9300 . ?
C30 C29 1.385(4) . ?
C27 C28 1.397(4) . ?
C0ba H0ba 0.9300 . ?
C0ba C9aa 1.378(4) . ?
C7aa H7aa 0.9300 . ?
C7aa C8aa 1.391(4) . ?
C28 H28 0.9300 . ?
C28 C29 1.388(4) . ?
C34 H34 0.9300 . ?
C34 C33 1.414(4) . ?
C39 C44 1.399(4) . ?
C8aa H8aa 0.9300 . ?
C8aa C9aa 1.382(4) . ?
C29 H29 0.9300 . ?
C9aa H9aa 0.9300 . ?
C46 H46 0.9300 . ?
C22 H22 0.9300 . ?
C22 C21 1.390(4) . ?
C44 H44 0.9300 . ?
C44 C43 1.386(4) . ?
C62 H62 0.9300 . ?
C62 C63 1.377(5) . ?
C62 C61 1.367(5) . ?
C4aa H4aa 0.9300 . ?
C7ba C6ba 1.397(6) . ?
C7ba H7ba 1.16(4) . ?
C37 H37 1.00(3) . ?
C6ba C5ba 1.348(6) . ?
C6ba H6ba 1.03(4) . ?
C57 H57a 0.9600 . ?
C57 H57b 0.9600 . ?
C57 H57c 0.9600 . ?
C26 H26 0.9300 . ?
C26 C21 1.392(4) . ?
C26 C25 1.386(4) . ?
C25 H25 0.9300 . ?
C63 H63 0.9300 . ?
C49 H49 0.9300 . ?
C53 H53 0.92(4) . ?
C5ba C4ba 1.414(5) . ?
C5ba H5ba 0.90(4) . ?
C60 H60 0.9300 . ?
C60 C61 1.372(6) . ?
C4ba H4ba 0.9300 . ?
C43 H43 0.9300 . ?
C61 H61 0.9300 . ?

loop_
_smtbx_masks_void_nr
_smtbx_masks_void_average_x
_smtbx_masks_void_average_y
_smtbx_masks_void_average_z
_smtbx_masks_void_volume
_smtbx_masks_void_count_electrons
_smtbx_masks_void_content
1 0.000 0.500 0.500 218.7 48.2 ?
